data_2212455
loop_
_publ_author_name
'Yusof, M. Sukeri M.'
'Asroh, Fatin Salbiah M.'
'Kadir, Maisara A.'
'Yamin, Bohari M.'

_publ_section_title
;
 <i>N</i>-(3-Methylbutyryl)-<i>N</i>'-phenylthiourea
;
_journal_coeditor_code BI2136
_journal_issue 3
_journal_name_full 'Acta Crystallographica Section E'
_journal_page_first o1190
_journal_page_last o1191
_journal_paper_doi 10.1107/S1600536807001900
_journal_volume 63
_journal_year 2007
_chemical_formula_iupac 'C12 H16 N2 O S'
_chemical_formula_moiety 'C12 H16 N2 O S'
_chemical_formula_sum 'C12 H16 N2 O S'
_chemical_formula_weight 236.33
_chemical_name_systematic
;
N-(3-Methylbutyryl)-N'-phenylthiourea
;
_space_group_IT_number 14
_symmetry_cell_setting monoclinic
_symmetry_space_group_name_Hall '-P 2ybc'
_symmetry_space_group_name_H-M 'P 1 21/c 1'
_atom_sites_solution_hydrogens geom
_atom_sites_solution_primary direct
_atom_sites_solution_secondary difmap
_audit_creation_method SHELXL-97
_cell_angle_alpha 90.00
_cell_angle_beta 94.063(4)
_cell_angle_gamma 90.00
_cell_formula_units_Z 4
_cell_length_a 12.523(3)
_cell_length_b 6.4065(14)
_cell_length_c 16.321(4)
_cell_measurement_reflns_used 864
_cell_measurement_temperature 298(2)
_cell_measurement_theta_max 25.0
_cell_measurement_theta_min 1.6
_cell_volume 1306.1(5)
_computing_cell_refinement 'SAINT (Bruker, 2000)'
_computing_data_collection 'SMART (Bruker, 2000)'
_computing_data_reduction SAINT
_computing_molecular_graphics 'SHELXTL (Sheldrick, 1997b)'
_computing_publication_material
;
SHELXTL, PARST (Nardelli, 1995) and PLATON (Spek, 2003)
;
_computing_structure_refinement 'SHELXL97 (Sheldrick, 1997a)'
_computing_structure_solution 'SHELXS97 (Sheldrick, 1997a)'
_diffrn_ambient_temperature 298(2)
_diffrn_measured_fraction_theta_full 0.998
_diffrn_measured_fraction_theta_max 0.998
_diffrn_measurement_device_type 'Bruker SMART APEX CCD'
_diffrn_measurement_method \w
_diffrn_radiation_monochromator graphite
_diffrn_radiation_source 'fine-focus sealed tube'
_diffrn_radiation_type MoK\a
_diffrn_radiation_wavelength 0.71073
_diffrn_reflns_av_R_equivalents 0.0410
_diffrn_reflns_av_sigmaI/netI 0.0522
_diffrn_reflns_limit_h_max 14
_diffrn_reflns_limit_h_min -14
_diffrn_reflns_limit_k_max 7
_diffrn_reflns_limit_k_min -7
_diffrn_reflns_limit_l_max 17
_diffrn_reflns_limit_l_min -19
_diffrn_reflns_number 6386
_diffrn_reflns_theta_full 25.00
_diffrn_reflns_theta_max 25.0
_diffrn_reflns_theta_min 1.6
_diffrn_standards_number 0
_exptl_absorpt_coefficient_mu 0.230
_exptl_absorpt_correction_T_max 0.9532
_exptl_absorpt_correction_T_min 0.8936
_exptl_absorpt_correction_type multi-scan
_exptl_absorpt_process_details '(SADABS; Bruker, 2000)'
_exptl_crystal_colour colourless
_exptl_crystal_density_diffrn 1.202
_exptl_crystal_density_method 'not measured'
_exptl_crystal_description block
_exptl_crystal_F_000 504
_exptl_crystal_size_max 0.50
_exptl_crystal_size_mid 0.26
_exptl_crystal_size_min 0.21
_refine_diff_density_max 0.280
_refine_diff_density_min -0.221
_refine_ls_extinction_method none
_refine_ls_goodness_of_fit_ref 1.22
_refine_ls_hydrogen_treatment constr
_refine_ls_matrix_type full
_refine_ls_number_parameters 147
_refine_ls_number_reflns 2304
_refine_ls_number_restraints 0
_refine_ls_restrained_S_all 1.22
_refine_ls_R_factor_all 0.111
_refine_ls_R_factor_gt 0.079
_refine_ls_shift/su_max 0.000
_refine_ls_shift/su_mean 0.000
_refine_ls_structure_factor_coef Fsqd
_refine_ls_weighting_details 'calc w=1/[\s^2^(Fo^2^)+(0.0423P)^2^+1.5633P] where P=(Fo^2^+2Fc^2^)/3'
_refine_ls_weighting_scheme calc
_refine_ls_wR_factor_gt 0.166
_refine_ls_wR_factor_ref 0.175
_reflns_number_gt 1611
_reflns_number_total 2304
_reflns_threshold_expression I>2\s(I)
_cod_data_source_file bi2136.cif
_cod_data_source_block I
_cod_original_sg_symbol_H-M 'P 21/c'
_cod_database_code 2212455
_cod_database_fobs_code 2212455

loop_
_symmetry_equiv_pos_as_xyz
'x, y, z'
'-x, y+1/2, -z+1/2'
'-x, -y, -z'
'x, -y-1/2, z-1/2'

loop_
_atom_site_type_symbol
_atom_site_label
_atom_site_fract_x
_atom_site_fract_y
_atom_site_fract_z
_atom_site_U_iso_or_equiv
_atom_site_adp_type
_atom_site_calc_flag
_atom_site_refinement_flags
_atom_site_occupancy
S S1 0.60923(9) 0.19283(19) 0.76837(6) 0.0535(4) Uani d . 1
O O1 0.4555(3) 0.2840(6) 0.5106(2) 0.0849(12) Uani d . 1
N N1 0.4737(3) 0.1478(6) 0.6391(2) 0.0511(10) Uani d . 1
H H1 0.4449 0.0616 0.6714 0.061 Uiso calc R 1
N N2 0.6091(3) 0.3865(6) 0.6248(2) 0.0520(10) Uani d . 1
H H2 0.5776 0.4121 0.5773 0.062 Uiso calc R 1
C C1 0.1382(5) -0.0489(13) 0.5720(5) 0.132(3) Uani d . 1
H H1A 0.1153 -0.0387 0.5147 0.198 Uiso calc R 1
H H1B 0.0803 -0.0099 0.6043 0.198 Uiso calc R 1
H H1C 0.1594 -0.1898 0.5847 0.198 Uiso calc R 1
C C2 0.2024(5) 0.3205(11) 0.5713(4) 0.103(2) Uani d . 1
H H2A 0.1863 0.3332 0.5132 0.155 Uiso calc R 1
H H2B 0.2600 0.4133 0.5883 0.155 Uiso calc R 1
H H2C 0.1402 0.3561 0.5995 0.155 Uiso calc R 1
C C3 0.2348(4) 0.1002(9) 0.5916(3) 0.0697(14) Uani d . 1
H H3 0.2555 0.0919 0.6506 0.084 Uiso calc R 1
C C4 0.3267(3) 0.0266(9) 0.5456(3) 0.0644(13) Uani d . 1
H H4A 0.3057 0.0258 0.4873 0.077 Uiso calc R 1
H H4B 0.3449 -0.1152 0.5621 0.077 Uiso calc R 1
C C5 0.4235(4) 0.1643(8) 0.5615(3) 0.0592(12) Uani d . 1
C C6 0.5641(3) 0.2501(6) 0.6727(2) 0.0457(11) Uani d . 1
C C7 0.7068(3) 0.4936(7) 0.6472(2) 0.0476(11) Uani d . 1
C C8 0.7061(4) 0.6947(8) 0.6751(3) 0.0622(13) Uani d . 1
H H8 0.6415 0.7628 0.6811 0.075 Uiso calc R 1
C C9 0.8012(5) 0.7953(9) 0.6943(3) 0.0759(16) Uani d . 1
H H9 0.8004 0.9314 0.7141 0.091 Uiso calc R 1
C C10 0.8968(5) 0.6996(12) 0.6850(3) 0.0853(18) Uani d . 1
H H10 0.9607 0.7703 0.6976 0.102 Uiso calc R 1
C C11 0.8976(4) 0.4980(12) 0.6569(4) 0.0872(18) Uani d . 1
H H11 0.9625 0.4309 0.6509 0.105 Uiso calc R 1
C C12 0.8019(4) 0.3933(9) 0.6374(3) 0.0692(14) Uani d . 1
H H12 0.8024 0.2569 0.6179 0.083 Uiso calc R 1

loop_
_atom_site_aniso_label
_atom_site_aniso_U_11
_atom_site_aniso_U_22
_atom_site_aniso_U_33
_atom_site_aniso_U_12
_atom_site_aniso_U_13
_atom_site_aniso_U_23
S1 0.0612(7) 0.0547(7) 0.0438(6) -0.0027(6) -0.0031(5) 0.0032(6)
O1 0.081(2) 0.109(3) 0.062(2) -0.032(2) -0.0151(18) 0.029(2)
N1 0.050(2) 0.055(2) 0.048(2) -0.0137(18) -0.0001(16) 0.0078(17)
N2 0.050(2) 0.061(3) 0.044(2) -0.0115(19) -0.0034(16) 0.0077(18)
C1 0.072(4) 0.160(8) 0.166(7) -0.059(5) 0.026(4) -0.016(6)
C2 0.083(4) 0.106(5) 0.122(5) 0.021(4) 0.014(4) 0.016(4)
C3 0.066(3) 0.083(4) 0.059(3) 0.000(3) 0.006(2) 0.000(3)
C4 0.058(3) 0.081(4) 0.053(3) -0.005(3) -0.001(2) 0.000(3)
C5 0.056(3) 0.068(3) 0.053(3) -0.008(3) -0.004(2) 0.006(2)
C6 0.046(2) 0.044(3) 0.048(2) -0.002(2) 0.0069(19) -0.004(2)
C7 0.043(2) 0.056(3) 0.044(2) -0.009(2) 0.0044(19) 0.002(2)
C8 0.061(3) 0.063(3) 0.064(3) -0.008(3) 0.010(2) 0.000(3)
C9 0.088(4) 0.074(4) 0.065(3) -0.032(4) 0.003(3) 0.000(3)
C10 0.063(4) 0.115(6) 0.076(4) -0.033(4) -0.004(3) 0.017(4)
C11 0.047(3) 0.112(6) 0.103(5) 0.004(4) 0.006(3) 0.011(4)
C12 0.061(3) 0.073(4) 0.074(3) 0.003(3) 0.006(3) -0.005(3)

loop_
_atom_type_symbol
_atom_type_description
_atom_type_scat_dispersion_real
_atom_type_scat_dispersion_imag
_atom_type_scat_source
C C 0.0033 0.0016 'International Tables Vol C Tables 4.2.6.8 and 6.1.1.4'
H H 0.0000 0.0000 'International Tables Vol C Tables 4.2.6.8 and 6.1.1.4'
N N 0.0061 0.0033 'International Tables Vol C Tables 4.2.6.8 and 6.1.1.4'
O O 0.0106 0.0060 'International Tables Vol C Tables 4.2.6.8 and 6.1.1.4'
S S 0.1246 0.1234 'International Tables Vol C Tables 4.2.6.8 and 6.1.1.4'

loop_
_geom_angle_atom_site_label_1
_geom_angle_atom_site_label_2
_geom_angle_atom_site_label_3
_geom_angle
C5 N1 C6 129.3(4)
C5 N1 H1 115.3
C6 N1 H1 115.3
C6 N2 C7 124.0(3)
C6 N2 H2 118.0
C7 N2 H2 118.0
C3 C1 H1A 109.5
C3 C1 H1B 109.5
H1A C1 H1B 109.5
C3 C1 H1C 109.5
H1A C1 H1C 109.5
H1B C1 H1C 109.5
C3 C2 H2A 109.5
C3 C2 H2B 109.5
H2A C2 H2B 109.5
C3 C2 H2C 109.5
H2A C2 H2C 109.5
H2B C2 H2C 109.5
C4 C3 C2 113.0(5)
C4 C3 C1 108.5(5)
C2 C3 C1 109.7(5)
C4 C3 H3 108.5
C2 C3 H3 108.5
C1 C3 H3 108.5
C3 C4 C5 111.6(4)
C3 C4 H4A 109.3
C5 C4 H4A 109.3
C3 C4 H4B 109.3
C5 C4 H4B 109.3
H4A C4 H4B 108.0
O1 C5 N1 121.6(4)
O1 C5 C4 123.5(4)
N1 C5 C4 115.0(4)
N2 C6 N1 116.6(4)
N2 C6 S1 124.7(3)
N1 C6 S1 118.7(3)
C8 C7 C12 120.4(4)
C8 C7 N2 120.9(4)
C12 C7 N2 118.7(4)
C7 C8 C9 119.6(5)
C7 C8 H8 120.2
C9 C8 H8 120.2
C10 C9 C8 121.3(6)
C10 C9 H9 119.4
C8 C9 H9 119.4
C9 C10 C11 119.2(5)
C9 C10 H10 120.4
C11 C10 H10 120.4
C10 C11 C12 120.3(6)
C10 C11 H11 119.8
C12 C11 H11 119.8
C7 C12 C11 119.2(5)
C7 C12 H12 120.4
C11 C12 H12 120.4

loop_
_geom_bond_atom_site_label_1
_geom_bond_atom_site_label_2
_geom_bond_distance
S1 C6 1.664(4)
O1 C5 1.218(5)
N1 C5 1.378(5)
N1 C6 1.387(5)
N1 H1 0.860
N2 C6 1.325(5)
N2 C7 1.427(5)
N2 H2 0.860
C1 C3 1.557(7)
C1 H1A 0.960
C1 H1B 0.960
C1 H1C 0.960
C2 C3 1.499(8)
C2 H2A 0.960
C2 H2B 0.960
C2 H2C 0.960
C3 C4 1.495(6)
C3 H3 0.980
C4 C5 1.506(6)
C4 H4A 0.970
C4 H4B 0.970
C7 C8 1.367(6)
C7 C12 1.373(6)
C8 C9 1.370(7)
C8 H8 0.930
C9 C10 1.364(8)
C9 H9 0.930
C10 C11 1.371(8)
C10 H10 0.930
C11 C12 1.390(7)
C11 H11 0.930
C12 H12 0.930

loop_
_geom_hbond_atom_site_label_D
_geom_hbond_atom_site_label_H
_geom_hbond_atom_site_label_A
_geom_hbond_site_symmetry_A
_geom_hbond_distance_DH
_geom_hbond_distance_HA
_geom_hbond_distance_DA
_geom_hbond_angle_DHA
_geom_hbond_publ_flag
N2 H2 O1 1_555 0.86 1.99 2.664(5) 134 yes
N1 H1 S1 2_646 0.86 2.66 3.475(4) 158 yes
N2 H2 O1 3_666 0.86 2.44 3.121(5) 137 yes

loop_
_geom_torsion_atom_site_label_1
_geom_torsion_atom_site_label_2
_geom_torsion_atom_site_label_3
_geom_torsion_atom_site_label_4
_geom_torsion
C2 C3 C4 C5 57.8(6)
C1 C3 C4 C5 179.8(5)
C6 N1 C5 O1 -1.4(8)
C6 N1 C5 C4 179.4(4)
C3 C4 C5 O1 -108.3(6)
C3 C4 C5 N1 70.9(6)
C7 N2 C6 N1 -175.1(4)
C7 N2 C6 S1 4.1(6)
C5 N1 C6 N2 1.1(6)
C5 N1 C6 S1 -178.1(4)
C6 N2 C7 C8 -100.1(5)
C6 N2 C7 C12 82.1(5)
C12 C7 C8 C9 -0.8(7)
N2 C7 C8 C9 -178.5(4)
C7 C8 C9 C10 0.9(7)
C8 C9 C10 C11 -0.9(8)
C9 C10 C11 C12 0.7(9)
C8 C7 C12 C11 0.6(7)
N2 C7 C12 C11 178.3(4)
C10 C11 C12 C7 -0.5(8)

loop_
_cod_related_entry_id
_cod_related_entry_database
_cod_related_entry_code
1 ChemSpider 772359
